data_1542663
loop_
_publ_author_name
'Jiang, Jin'
'Liu, Hui'
'Lu, Chong-Dao'
'Xu, Yan-Jun'

_publ_section_title
;
 Diethyl Phosphite Initiated Coupling of \a-Ketoesters with Imines for
 Synthesis of \a-Phosphonyloxy-\b-amino Acid Derivatives and
 Aziridine-2-carboxylates.
;
_journal_issue 4
_journal_name_full 'Organic letters'
_journal_page_first 880
_journal_page_last 883
_journal_paper_doi 10.1021/acs.orglett.6b00273
_journal_volume 18
_journal_year 2016
_chemical_formula_sum 'C30 H28 N O3 P'
_chemical_formula_weight 481.50
_chemical_name_systematic
; 
 ? 
;
_space_group_IT_number 14
_symmetry_cell_setting monoclinic
_symmetry_space_group_name_Hall '-P 2ybc'
_symmetry_space_group_name_H-M 'P 1 21/c 1'
_atom_sites_solution_hydrogens geom
_atom_sites_solution_primary direct
_atom_sites_solution_secondary difmap
_audit_creation_method SHELXL-97
_cell_angle_alpha 90.00
_cell_angle_beta 106.49(4)
_cell_angle_gamma 90.00
_cell_formula_units_Z 4
_cell_length_a 8.675(8)
_cell_length_b 19.740(18)
_cell_length_c 15.454(12)
_cell_measurement_reflns_used 725
_cell_measurement_temperature 293(2)
_cell_measurement_theta_max 16.9376
_cell_measurement_theta_min 2.4486
_cell_volume 2538(4)
_computing_structure_refinement 'SHELXL-97 (Sheldrick, 1997)'
_computing_structure_solution 'SHELXS-97 (Sheldrick, 1990)'
_diffrn_ambient_temperature 293(2)
_diffrn_measured_fraction_theta_full 0.999
_diffrn_measured_fraction_theta_max 0.999
_diffrn_measurement_device_type bruker-CCD
_diffrn_radiation_monochromator graphite
_diffrn_radiation_source 'fine-focus sealed tube'
_diffrn_radiation_type MoK\a
_diffrn_radiation_wavelength 0.71073
_diffrn_reflns_av_R_equivalents 0.1012
_diffrn_reflns_av_sigmaI/netI 0.1706
_diffrn_reflns_limit_h_max 10
_diffrn_reflns_limit_h_min -10
_diffrn_reflns_limit_k_max 23
_diffrn_reflns_limit_k_min -13
_diffrn_reflns_limit_l_max 18
_diffrn_reflns_limit_l_min -17
_diffrn_reflns_number 12719
_diffrn_reflns_theta_full 25.01
_diffrn_reflns_theta_max 25.01
_diffrn_reflns_theta_min 2.06
_exptl_absorpt_coefficient_mu 0.140
_exptl_absorpt_correction_T_max 0.9738
_exptl_absorpt_correction_T_min 0.9711
_exptl_absorpt_correction_type multi-scan
_exptl_absorpt_process_details sadabs
_exptl_crystal_colour colourless
_exptl_crystal_density_diffrn 1.260
_exptl_crystal_density_method 'not measured'
_exptl_crystal_description block
_exptl_crystal_F_000 1016
_exptl_crystal_size_max 0.21
_exptl_crystal_size_mid 0.20
_exptl_crystal_size_min 0.19
_refine_diff_density_max 0.293
_refine_diff_density_min -0.251
_refine_diff_density_rms 0.077
_refine_ls_extinction_coef 0.021(3)
_refine_ls_extinction_expression Fc^*^=kFc[1+0.001xFc^2^\l^3^/sin(2\q)]^-1/4^
_refine_ls_extinction_method SHELXL
_refine_ls_goodness_of_fit_ref 1.000
_refine_ls_hydrogen_treatment mixed
_refine_ls_matrix_type full
_refine_ls_number_parameters 326
_refine_ls_number_reflns 4474
_refine_ls_number_restraints 4
_refine_ls_restrained_S_all 1.009
_refine_ls_R_factor_all 0.1603
_refine_ls_R_factor_gt 0.0730
_refine_ls_shift/su_max 0.000
_refine_ls_shift/su_mean 0.000
_refine_ls_structure_factor_coef Fsqd
_refine_ls_weighting_details 'calc w=1/[\s^2^(Fo^2^)+(0.0208P)^2^+0.0000P] where P=(Fo^2^+2Fc^2^)/3'
_refine_ls_weighting_scheme calc
_refine_ls_wR_factor_gt 0.1594
_refine_ls_wR_factor_ref 0.2124
_reflns_number_gt 2024
_reflns_number_total 4474
_reflns_threshold_expression >2sigma(I)
_cod_data_source_file ol6b00273_si_003.cif
_cod_data_source_block 8a
_cod_original_sg_symbol_H-M P21/c
_cod_database_code 1542663

loop_
_symmetry_equiv_pos_as_xyz
'x, y, z'
'-x, y+1/2, -z+1/2'
'-x, -y, -z'
'x, -y-1/2, z-1/2'

loop_
_atom_site_label
_atom_site_type_symbol
_atom_site_fract_x
_atom_site_fract_y
_atom_site_fract_z
_atom_site_U_iso_or_equiv
_atom_site_adp_type
_atom_site_occupancy
_atom_site_symmetry_multiplicity
_atom_site_calc_flag
_atom_site_refinement_flags
_atom_site_disorder_assembly
_atom_site_disorder_group
N1 N 0.2553(4) 0.95989(15) 0.7176(2) 0.0493(9) Uani 1 1 d . A .
P4 P 0.33925(14) 0.89104(6) 0.68686(8) 0.0576(4) Uani 1 1 d . . .
O1 O 0.4936(3) 0.86694(15) 0.74642(19) 0.0708(9) Uani 1 1 d . . .
O2 O 0.5238(4) 0.95619(18) 0.9220(2) 0.0830(11) Uani 1 1 d . . .
O3 O 0.3207(4) 0.88429(19) 0.9089(2) 0.0918(12) Uani 1 1 d D . .
C1 C 0.3468(5) 1.0208(2) 0.7563(3) 0.0524(11) Uani 1 1 d . A .
H1A H 0.4636 1.0157 0.7702 0.063 Uiso 1 1 calc R . .
C2 C 0.2854(5) 1.0879(2) 0.7189(3) 0.0551(11) Uani 1 1 d . . .
C3 C 0.1321(5) 1.0978(2) 0.6624(3) 0.0626(13) Uani 1 1 d . . .
H3A H 0.0628 1.0611 0.6455 0.075 Uiso 1 1 calc R . .
C4 C 0.0811(6) 1.1619(3) 0.6310(3) 0.0709(14) Uani 1 1 d . . .
H4A H -0.0218 1.1675 0.5921 0.085 Uiso 1 1 calc R . .
C5 C 0.1785(7) 1.2175(2) 0.6556(3) 0.0701(13) Uani 1 1 d . . .
C6 C 0.3300(6) 1.2073(2) 0.7112(3) 0.0705(14) Uani 1 1 d . . .
H6A H 0.3986 1.2442 0.7284 0.085 Uiso 1 1 calc R . .
C7 C 0.3839(5) 1.1434(2) 0.7427(3) 0.0639(13) Uani 1 1 d . . .
H7A H 0.4879 1.1380 0.7803 0.077 Uiso 1 1 calc R . .
C8 C 0.1187(7) 1.2879(3) 0.6234(4) 0.110(2) Uani 1 1 d . . .
H8A H 0.2027 1.3203 0.6470 0.165 Uiso 1 1 calc R . .
H8B H 0.0274 1.2988 0.6443 0.165 Uiso 1 1 calc R . .
H8C H 0.0881 1.2892 0.5586 0.165 Uiso 1 1 calc R . .
C9 C 0.2718(5) 0.9779(2) 0.8126(3) 0.0494(11) Uani 1 1 d . . .
C10 C 0.1193(5) 0.9973(2) 0.8343(3) 0.0490(11) Uani 1 1 d . A .
C11 C 0.1227(5) 1.0473(2) 0.8967(3) 0.0621(12) Uani 1 1 d . . .
H11A H 0.2180 1.0703 0.9230 0.074 Uiso 1 1 calc R A .
C12 C -0.0130(6) 1.0634(3) 0.9203(3) 0.0732(14) Uani 1 1 d . A .
H12A H -0.0103 1.0980 0.9616 0.088 Uiso 1 1 calc R . .
C13 C -0.1526(6) 1.0289(3) 0.8835(3) 0.0700(14) Uani 1 1 d . . .
H13A H -0.2441 1.0396 0.9007 0.084 Uiso 1 1 calc R A .
C14 C -0.1590(5) 0.9786(3) 0.8214(3) 0.0675(14) Uani 1 1 d . A .
H14A H -0.2542 0.9552 0.7962 0.081 Uiso 1 1 calc R . .
C15 C -0.0219(5) 0.9631(2) 0.7968(3) 0.0605(12) Uani 1 1 d . . .
H15A H -0.0252 0.9293 0.7544 0.073 Uiso 1 1 calc R A .
C16 C 0.3889(6) 0.9386(3) 0.8861(3) 0.0609(12) Uani 1 1 d . A .
C17 C 0.382(3) 0.8544(19) 0.9962(13) 0.119(4) Uani 0.286(10) 1 d PD A 1
H17A H 0.2990 0.8333 1.0178 0.143 Uiso 0.286(10) 1 calc PR A 1
H17B H 0.4442 0.8859 1.0408 0.143 Uiso 0.286(10) 1 calc PR A 1
C17A C 0.4349(9) 0.8451(6) 0.9793(7) 0.119(4) Uani 0.714(10) 1 d PD A 2
H17C H 0.5103 0.8215 0.9542 0.143 Uiso 0.714(10) 1 calc PR A 2
H17D H 0.4948 0.8750 1.0269 0.143 Uiso 0.714(10) 1 calc PR A 2
C18 C 0.483(4) 0.8050(15) 0.9664(17) 0.149(5) Uani 0.286(10) 1 d PD A 1
H18A H 0.5486 0.8281 0.9354 0.223 Uiso 0.286(10) 1 calc PR A 1
H18B H 0.4150 0.7729 0.9263 0.223 Uiso 0.286(10) 1 calc PR A 1
H18C H 0.5497 0.7817 1.0179 0.223 Uiso 0.286(10) 1 calc PR A 1
C18A C 0.3438(12) 0.7977(5) 1.0145(6) 0.149(5) Uani 0.714(10) 1 d PD A 2
H18D H 0.2882 0.7673 0.9674 0.223 Uiso 0.714(10) 1 calc PR A 2
H18E H 0.2672 0.8215 1.0374 0.223 Uiso 0.714(10) 1 calc PR A 2
H18F H 0.4149 0.7722 1.0624 0.223 Uiso 0.714(10) 1 calc PR A 2
C19 C 0.1826(5) 0.8287(2) 0.6717(3) 0.0584(12) Uani 1 1 d . . .
C20 C 0.2169(7) 0.7685(3) 0.7175(4) 0.0821(15) Uani 1 1 d . . .
H20A H 0.3192 0.7611 0.7561 0.098 Uiso 1 1 calc R . .
C21 C 0.1014(9) 0.7191(3) 0.7067(5) 0.1029(19) Uani 1 1 d . . .
H21A H 0.1264 0.6777 0.7361 0.123 Uiso 1 1 calc R . .
C22 C -0.0493(9) 0.7311(4) 0.6529(5) 0.101(2) Uani 1 1 d . . .
H22A H -0.1284 0.6983 0.6476 0.121 Uiso 1 1 calc R . .
C23 C -0.0877(7) 0.7910(3) 0.6060(4) 0.0934(18) Uani 1 1 d . . .
H23A H -0.1905 0.7984 0.5678 0.112 Uiso 1 1 calc R . .
C24 C 0.0298(6) 0.8393(3) 0.6169(3) 0.0771(15) Uani 1 1 d . . .
H24A H 0.0052 0.8803 0.5865 0.092 Uiso 1 1 calc R . .
C25 C 0.3514(5) 0.9135(2) 0.5769(3) 0.0563(12) Uani 1 1 d . . .
C26 C 0.4636(6) 0.8793(3) 0.5453(4) 0.0876(16) Uani 1 1 d . . .
H26A H 0.5323 0.8483 0.5826 0.105 Uiso 1 1 calc R . .
C27 C 0.4748(8) 0.8905(3) 0.4594(4) 0.104(2) Uani 1 1 d . . .
H27A H 0.5496 0.8666 0.4385 0.125 Uiso 1 1 calc R . .
C28 C 0.3760(8) 0.9367(4) 0.4046(4) 0.0946(19) Uani 1 1 d . . .
H28A H 0.3822 0.9436 0.3462 0.114 Uiso 1 1 calc R . .
C29 C 0.2693(7) 0.9723(3) 0.4355(4) 0.0854(17) Uani 1 1 d . . .
H29A H 0.2058 1.0052 0.3992 0.103 Uiso 1 1 calc R . .
C30 C 0.2542(6) 0.9601(3) 0.5206(3) 0.0727(14) Uani 1 1 d . . .
H30A H 0.1775 0.9836 0.5402 0.087 Uiso 1 1 calc R . .

loop_
_atom_site_aniso_label
_atom_site_aniso_U_11
_atom_site_aniso_U_22
_atom_site_aniso_U_33
_atom_site_aniso_U_23
_atom_site_aniso_U_13
_atom_site_aniso_U_12
N1 0.057(2) 0.039(2) 0.052(2) -0.0009(17) 0.0151(16) 0.0023(16)
P4 0.0613(8) 0.0495(8) 0.0636(8) 0.0012(6) 0.0205(6) 0.0029(6)
O1 0.0599(19) 0.070(2) 0.078(2) 0.0112(17) 0.0116(17) 0.0185(16)
O2 0.059(2) 0.110(3) 0.069(2) 0.004(2) 0.0010(17) -0.003(2)
O3 0.065(2) 0.094(3) 0.109(3) 0.061(2) 0.014(2) 0.013(2)
C1 0.051(3) 0.061(3) 0.045(2) -0.001(2) 0.013(2) -0.002(2)
C2 0.054(3) 0.056(3) 0.058(3) 0.000(2) 0.020(2) -0.006(2)
C3 0.064(3) 0.053(3) 0.065(3) -0.007(2) 0.009(2) -0.003(2)
C4 0.083(3) 0.063(3) 0.061(3) -0.001(3) 0.011(3) 0.007(3)
C5 0.097(4) 0.043(3) 0.075(3) 0.001(3) 0.032(3) 0.006(3)
C6 0.081(4) 0.054(3) 0.079(3) -0.006(3) 0.027(3) -0.013(3)
C7 0.070(3) 0.059(3) 0.066(3) -0.002(3) 0.025(2) -0.007(3)
C8 0.154(6) 0.060(4) 0.121(5) 0.014(3) 0.046(4) 0.017(4)
C9 0.050(3) 0.050(3) 0.049(3) 0.002(2) 0.014(2) 0.002(2)
C10 0.056(3) 0.047(3) 0.042(2) 0.006(2) 0.010(2) 0.004(2)
C11 0.056(3) 0.062(3) 0.069(3) -0.008(3) 0.019(2) -0.006(2)
C12 0.074(4) 0.073(3) 0.075(3) -0.015(3) 0.025(3) 0.007(3)
C13 0.065(3) 0.074(4) 0.075(3) 0.008(3) 0.027(3) 0.011(3)
C14 0.055(3) 0.072(4) 0.077(3) 0.004(3) 0.020(3) -0.005(2)
C15 0.057(3) 0.062(3) 0.060(3) -0.004(2) 0.012(2) -0.004(2)
C16 0.064(3) 0.068(3) 0.052(3) 0.014(2) 0.019(3) 0.009(3)
C17 0.056(7) 0.136(8) 0.178(8) 0.090(8) 0.055(5) 0.055(7)
C17A 0.056(7) 0.136(8) 0.178(8) 0.090(8) 0.055(5) 0.055(7)
C18 0.181(11) 0.145(9) 0.126(8) 0.089(7) 0.052(7) 0.054(8)
C18A 0.181(11) 0.145(9) 0.126(8) 0.089(7) 0.052(7) 0.054(8)
C19 0.065(3) 0.049(3) 0.064(3) -0.008(2) 0.024(3) 0.003(2)
C20 0.087(4) 0.058(3) 0.107(4) 0.009(3) 0.037(3) -0.003(3)
C21 0.124(5) 0.066(4) 0.136(6) 0.008(4) 0.065(5) -0.009(4)
C22 0.112(5) 0.094(5) 0.118(5) -0.024(4) 0.065(4) -0.039(4)
C23 0.089(4) 0.096(5) 0.095(4) -0.018(4) 0.024(3) -0.025(4)
C24 0.086(4) 0.069(3) 0.077(4) -0.007(3) 0.025(3) -0.016(3)
C25 0.064(3) 0.051(3) 0.059(3) -0.005(2) 0.025(2) -0.007(2)
C26 0.104(4) 0.079(4) 0.094(4) 0.011(3) 0.050(4) 0.010(3)
C27 0.133(5) 0.108(5) 0.098(5) 0.000(4) 0.077(4) 0.006(4)
C28 0.113(5) 0.115(5) 0.069(4) -0.004(4) 0.049(4) -0.023(4)
C29 0.086(4) 0.102(5) 0.069(4) 0.016(3) 0.023(3) -0.012(3)
C30 0.068(3) 0.087(4) 0.065(3) 0.004(3) 0.021(3) -0.003(3)

loop_
_atom_type_symbol
_atom_type_description
_atom_type_scat_dispersion_real
_atom_type_scat_dispersion_imag
_atom_type_scat_source
C C 0.0033 0.0016 'International Tables Vol C Tables 4.2.6.8 and 6.1.1.4'
H H 0.0000 0.0000 'International Tables Vol C Tables 4.2.6.8 and 6.1.1.4'
N N 0.0061 0.0033 'International Tables Vol C Tables 4.2.6.8 and 6.1.1.4'
O O 0.0106 0.0060 'International Tables Vol C Tables 4.2.6.8 and 6.1.1.4'
P P 0.1023 0.0942 'International Tables Vol C Tables 4.2.6.8 and 6.1.1.4'

loop_
_geom_angle_atom_site_label_1
_geom_angle_atom_site_label_2
_geom_angle_atom_site_label_3
_geom_angle
C1 N1 C9 60.7(2)
C1 N1 P4 123.5(3)
C9 N1 P4 123.4(3)
O1 P4 N1 118.50(18)
O1 P4 C25 112.7(2)
N1 P4 C25 102.46(19)
O1 P4 C19 112.3(2)
N1 P4 C19 102.7(2)
C25 P4 C19 107.0(2)
C16 O3 C17 120.8(18)
C16 O3 C17A 111.5(5)
C17 O3 C17A 24.5(8)
N1 C1 C2 118.7(3)
N1 C1 C9 59.9(3)
C2 C1 C9 124.6(4)
N1 C1 H1A 114.2
C2 C1 H1A 114.2
C9 C1 H1A 114.2
C7 C2 C3 118.1(4)
C7 C2 C1 118.8(4)
C3 C2 C1 123.1(4)
C2 C3 C4 120.3(4)
C2 C3 H3A 119.8
C4 C3 H3A 119.8
C5 C4 C3 121.6(5)
C5 C4 H4A 119.2
C3 C4 H4A 119.2
C6 C5 C4 117.6(4)
C6 C5 C8 121.3(5)
C4 C5 C8 121.0(5)
C5 C6 C7 121.6(4)
C5 C6 H6A 119.2
C7 C6 H6A 119.2
C2 C7 C6 120.7(4)
C2 C7 H7A 119.7
C6 C7 H7A 119.7
C5 C8 H8A 109.5
C5 C8 H8B 109.5
H8A C8 H8B 109.5
C5 C8 H8C 109.5
H8A C8 H8C 109.5
H8B C8 H8C 109.5
N1 C9 C1 59.4(2)
N1 C9 C10 116.1(3)
C1 C9 C10 122.9(3)
N1 C9 C16 118.7(3)
C1 C9 C16 114.9(4)
C10 C9 C16 114.2(4)
C15 C10 C11 119.2(4)
C15 C10 C9 121.1(4)
C11 C10 C9 119.6(4)
C12 C11 C10 120.4(4)
C12 C11 H11A 119.8
C10 C11 H11A 119.8
C11 C12 C13 120.2(5)
C11 C12 H12A 119.9
C13 C12 H12A 119.9
C12 C13 C14 120.5(5)
C12 C13 H13A 119.8
C14 C13 H13A 119.8
C13 C14 C15 119.1(4)
C13 C14 H14A 120.5
C15 C14 H14A 120.5
C10 C15 C14 120.6(4)
C10 C15 H15A 119.7
C14 C15 H15A 119.7
O2 C16 O3 124.5(4)
O2 C16 C9 124.2(5)
O3 C16 C9 111.2(4)
O3 C17 C18 94.2(16)
O3 C17 H17A 112.9
C18 C17 H17A 112.9
O3 C17 H17B 112.9
C18 C17 H17B 112.9
H17A C17 H17B 110.3
C18A C17A O3 107.4(6)
C18A C17A H17C 110.2
O3 C17A H17C 110.2
C18A C17A H17D 110.2
O3 C17A H17D 110.2
H17C C17A H17D 108.5
C17A C18A H18D 109.5
C17A C18A H18E 109.5
H18D C18A H18E 109.5
C17A C18A H18F 109.5
H18D C18A H18F 109.5
H18E C18A H18F 109.5
C20 C19 C24 118.8(5)
C20 C19 P4 118.7(4)
C24 C19 P4 122.5(4)
C19 C20 C21 120.6(5)
C19 C20 H20A 119.7
C21 C20 H20A 119.7
C22 C21 C20 119.5(6)
C22 C21 H21A 120.3
C20 C21 H21A 120.3
C21 C22 C23 121.3(6)
C21 C22 H22A 119.3
C23 C22 H22A 119.3
C24 C23 C22 118.2(6)
C24 C23 H23A 120.9
C22 C23 H23A 120.9
C23 C24 C19 121.6(5)
C23 C24 H24A 119.2
C19 C24 H24A 119.2
C30 C25 C26 118.0(4)
C30 C25 P4 125.1(4)
C26 C25 P4 116.8(4)
C27 C26 C25 120.7(5)
C27 C26 H26A 119.6
C25 C26 H26A 119.6
C28 C27 C26 120.0(6)
C28 C27 H27A 120.0
C26 C27 H27A 120.0
C29 C28 C27 120.0(5)
C29 C28 H28A 120.0
C27 C28 H28A 120.0
C28 C29 C30 120.4(5)
C28 C29 H29A 119.8
C30 C29 H29A 119.8
C25 C30 C29 120.8(5)
C25 C30 H30A 119.6
C29 C30 H30A 119.6

loop_
_geom_bond_atom_site_label_1
_geom_bond_atom_site_label_2
_geom_bond_distance
N1 C1 1.471(5)
N1 C9 1.478(5)
N1 P4 1.673(3)
P4 O1 1.472(3)
P4 C25 1.787(5)
P4 C19 1.799(5)
O2 C16 1.195(5)
O3 C16 1.319(5)
O3 C17 1.429(10)
O3 C17A 1.467(7)
C1 C2 1.483(6)
C1 C9 1.489(5)
C1 H1A 0.9800
C2 C7 1.374(6)
C2 C3 1.382(5)
C3 C4 1.383(6)
C3 H3A 0.9300
C4 C5 1.371(6)
C4 H4A 0.9300
C5 C6 1.366(6)
C5 C8 1.518(6)
C6 C7 1.384(6)
C6 H6A 0.9300
C7 H7A 0.9300
C8 H8A 0.9600
C8 H8B 0.9600
C8 H8C 0.9600
C9 C10 1.504(6)
C9 C16 1.507(6)
C10 C15 1.374(6)
C10 C11 1.374(6)
C11 C12 1.365(6)
C11 H11A 0.9300
C12 C13 1.365(6)
C12 H12A 0.9300
C13 C14 1.372(6)
C13 H13A 0.9300
C14 C15 1.381(6)
C14 H14A 0.9300
C15 H15A 0.9300
C17 C18 1.466(10)
C17 H17A 0.9700
C17 H17B 0.9700
C17A C18A 1.429(8)
C17A H17C 0.9700
C17A H17D 0.9700
C18 H18A 0.9600
C18 H18B 0.9600
C18 H18C 0.9600
C18A H18D 0.9600
C18A H18E 0.9600
C18A H18F 0.9600
C19 C20 1.371(6)
C19 C24 1.372(6)
C20 C21 1.375(7)
C20 H20A 0.9300
C21 C22 1.357(8)
C21 H21A 0.9300
C22 C23 1.377(8)
C22 H22A 0.9300
C23 C24 1.371(7)
C23 H23A 0.9300
C24 H24A 0.9300
C25 C30 1.377(6)
C25 C26 1.384(6)
C26 C27 1.377(7)
C26 H26A 0.9300
C27 C28 1.367(7)
C27 H27A 0.9300
C28 C29 1.353(7)
C28 H28A 0.9300
C29 C30 1.379(6)
C29 H29A 0.9300
C30 H30A 0.9300

loop_
_geom_torsion_atom_site_label_1
_geom_torsion_atom_site_label_2
_geom_torsion_atom_site_label_3
_geom_torsion_atom_site_label_4
_geom_torsion
C1 N1 P4 O1 42.2(4)
C9 N1 P4 O1 -32.3(4)
C1 N1 P4 C25 -82.6(3)
C9 N1 P4 C25 -157.0(3)
C1 N1 P4 C19 166.5(3)
C9 N1 P4 C19 92.1(3)
C9 N1 C1 C2 -115.5(4)
P4 N1 C1 C2 131.8(3)
P4 N1 C1 C9 -112.6(3)
N1 C1 C2 C7 -168.0(4)
C9 C1 C2 C7 120.5(5)
N1 C1 C2 C3 13.3(6)
C9 C1 C2 C3 -58.2(6)
C7 C2 C3 C4 0.2(7)
C1 C2 C3 C4 178.9(4)
C2 C3 C4 C5 -1.1(7)
C3 C4 C5 C6 1.3(7)
C3 C4 C5 C8 -177.6(5)
C4 C5 C6 C7 -0.5(7)
C8 C5 C6 C7 178.3(5)
C3 C2 C7 C6 0.5(7)
C1 C2 C7 C6 -178.3(4)
C5 C6 C7 C2 -0.3(7)
P4 N1 C9 C1 112.8(3)
C1 N1 C9 C10 114.4(4)
P4 N1 C9 C10 -132.8(3)
C1 N1 C9 C16 -103.5(4)
P4 N1 C9 C16 9.3(5)
C2 C1 C9 N1 105.9(4)
N1 C1 C9 C10 -103.1(4)
C2 C1 C9 C10 2.8(6)
N1 C1 C9 C16 109.9(4)
C2 C1 C9 C16 -144.2(4)
N1 C9 C10 C15 40.1(5)
C1 C9 C10 C15 109.2(5)
C16 C9 C10 C15 -103.6(5)
N1 C9 C10 C11 -143.7(4)
C1 C9 C10 C11 -74.6(5)
C16 C9 C10 C11 72.6(5)
C15 C10 C11 C12 -0.7(7)
C9 C10 C11 C12 -177.0(4)
C10 C11 C12 C13 1.4(7)
C11 C12 C13 C14 -1.1(7)
C12 C13 C14 C15 0.2(7)
C11 C10 C15 C14 -0.2(6)
C9 C10 C15 C14 176.0(4)
C13 C14 C15 C10 0.5(7)
C17 O3 C16 O2 21.0(13)
C17A O3 C16 O2 -4.4(8)
C17 O3 C16 C9 -155.7(11)
C17A O3 C16 C9 179.0(6)
N1 C9 C16 O2 95.3(5)
C1 C9 C16 O2 27.9(6)
C10 C9 C16 O2 -122.0(5)
N1 C9 C16 O3 -88.0(5)
C1 C9 C16 O3 -155.4(4)
C10 C9 C16 O3 54.7(5)
C16 O3 C17 C18 -94(3)
C17A O3 C17 C18 -21(3)
C16 O3 C17A C18A 166.4(8)
C17 O3 C17A C18A 49(5)
O1 P4 C19 C20 2.6(4)
N1 P4 C19 C20 -125.8(4)
C25 P4 C19 C20 126.8(4)
O1 P4 C19 C24 -178.1(4)
N1 P4 C19 C24 53.5(4)
C25 P4 C19 C24 -54.0(4)
C24 C19 C20 C21 1.8(8)
P4 C19 C20 C21 -179.0(4)
C19 C20 C21 C22 -2.5(9)
C20 C21 C22 C23 2.5(9)
C21 C22 C23 C24 -1.8(9)
C22 C23 C24 C19 1.1(8)
C20 C19 C24 C23 -1.1(7)
P4 C19 C24 C23 179.7(4)
O1 P4 C25 C30 -153.3(4)
N1 P4 C25 C30 -24.8(4)
C19 P4 C25 C30 82.8(4)
O1 P4 C25 C26 29.3(4)
N1 P4 C25 C26 157.8(4)
C19 P4 C25 C26 -94.7(4)
C30 C25 C26 C27 -1.5(8)
P4 C25 C26 C27 176.2(4)
C25 C26 C27 C28 1.0(9)
C26 C27 C28 C29 1.2(10)
C27 C28 C29 C30 -3.0(9)
C26 C25 C30 C29 -0.3(7)
P4 C25 C30 C29 -177.7(4)
C28 C29 C30 C25 2.6(8)
